data_4120722
loop_
_publ_author_name
'Gyeongshin Choi'
'Hayato Tsurugi'
'Kazushi Mashima'

_publ_section_title
;
 Hemilabile N-Xylyl-N'-methylperimidine Carbene Iridium Complexes as
 Catalysts for C-H Activation and Dehydrogenative Silylation: Dual Role of
 N-Xylyl Moiety for ortho-C-H Bond Activation and Reductive Bond Cleavage
;
_journal_name_full 'Journal of the American Chemical Society'
_journal_page_first 13149
_journal_page_last 13161
_journal_paper_doi 10.1021/ja406519u
_journal_volume 135
_journal_year 2013
_chemical_formula_moiety 'C36 H39 Ir N2 O4'
_chemical_formula_sum 'C36 H39 Ir N2 O4'
_chemical_formula_weight 755.91
_chemical_name_common 1e
_chemical_name_systematic
; 
 ? 
;
_space_group_IT_number 2
_symmetry_cell_setting triclinic
_symmetry_Int_Tables_number 2
_symmetry_space_group_name_Hall '-P 1'
_symmetry_space_group_name_H-M 'P -1'
_atom_sites_solution_hydrogens geom
_atom_sites_solution_primary direct
_atom_sites_solution_secondary difmap
_audit_creation_method SHELXL-97
_cell_angle_alpha 83.242(14)
_cell_angle_beta 74.359(11)
_cell_angle_gamma 75.629(12)
_cell_formula_units_Z 2
_cell_length_a 9.9885(2)
_cell_length_b 10.2413(4)
_cell_length_c 15.6625(8)
_cell_measurement_reflns_used 4042
_cell_measurement_temperature 113(2)
_cell_measurement_theta_max 27.44
_cell_measurement_theta_min 3.02
_cell_volume 1492.38(15)
_computing_cell_refinement CrystalClear
_computing_data_collection 'CrystalClear (Rigaku Inc., 2007)'
_computing_data_reduction CrystalClear
_computing_molecular_graphics 'CrystalStructure 4.0'
_computing_publication_material 'CrystalStructure 4.0 (Rigaku, 2010)'
_computing_structure_refinement 'SHELXL-97 (Sheldrick, 1997)'
_computing_structure_solution 'SHELXS-97 (Sheldrick, 1990)'
_diffrn_ambient_temperature 113(2)
_diffrn_detector_area_resol_mean 7.314
_diffrn_measured_fraction_theta_full 0.969
_diffrn_measured_fraction_theta_max 0.969
_diffrn_measurement_device_type 'Rigaku Mercury70'
_diffrn_measurement_method \w
_diffrn_radiation_monochromator graphite
_diffrn_radiation_source 'fine-focus sealed tube'
_diffrn_radiation_type MoK\a
_diffrn_radiation_wavelength 0.71075
_diffrn_reflns_av_R_equivalents 0.0360
_diffrn_reflns_av_sigmaI/netI 0.0547
_diffrn_reflns_limit_h_max 12
_diffrn_reflns_limit_h_min -12
_diffrn_reflns_limit_k_max 13
_diffrn_reflns_limit_k_min -13
_diffrn_reflns_limit_l_max 20
_diffrn_reflns_limit_l_min -20
_diffrn_reflns_number 14150
_diffrn_reflns_theta_full 27.45
_diffrn_reflns_theta_max 27.45
_diffrn_reflns_theta_min 3.25
_exptl_absorpt_coefficient_mu 4.517
_exptl_absorpt_correction_T_max 0.729
_exptl_absorpt_correction_T_min 0.499
_exptl_absorpt_correction_type multi-scan
_exptl_absorpt_process_details 'REQAB (Rigaku, 1998)'
_exptl_crystal_colour yellow
_exptl_crystal_density_diffrn 1.682
_exptl_crystal_description block
_exptl_crystal_F_000 756
_exptl_crystal_size_max 0.25
_exptl_crystal_size_mid 0.13
_exptl_crystal_size_min 0.07
_refine_diff_density_max 7.422
_refine_diff_density_min -2.067
_refine_diff_density_rms 0.189
_refine_ls_extinction_method none
_refine_ls_goodness_of_fit_ref 1.190
_refine_ls_hydrogen_treatment mixed
_refine_ls_matrix_type full
_refine_ls_number_parameters 357
_refine_ls_number_reflns 6601
_refine_ls_number_restraints 0
_refine_ls_restrained_S_all 1.190
_refine_ls_R_factor_all 0.0549
_refine_ls_R_factor_gt 0.0493
_refine_ls_shift/su_max 0.000
_refine_ls_shift/su_mean 0.000
_refine_ls_structure_factor_coef Fsqd
_refine_ls_weighting_details 'calc w=1/[\s^2^(Fo^2^)+(0.0228P)^2^+10.2346P] where P=(Fo^2^+2Fc^2^)/3'
_refine_ls_weighting_scheme calc
_refine_ls_wR_factor_gt 0.1046
_refine_ls_wR_factor_ref 0.1115
_reflns_number_gt 5986
_reflns_number_total 6814
_reflns_threshold_expression >2sigma(I)
_cod_data_source_file ja406519u_si_001_02.cif
_cod_data_source_block 1e
_cod_original_cell_volume 1492.38(10)
_cod_database_code 4120722

loop_
_symmetry_equiv_pos_as_xyz
'x, y, z'
'-x, -y, -z'

loop_
_atom_site_label
_atom_site_type_symbol
_atom_site_fract_x
_atom_site_fract_y
_atom_site_fract_z
_atom_site_U_iso_or_equiv
_atom_site_adp_type
_atom_site_occupancy
_atom_site_symmetry_multiplicity
_atom_site_calc_flag
_atom_site_refinement_flags
_atom_site_disorder_assembly
_atom_site_disorder_group
Ir1 Ir 0.30711(2) 0.14239(2) 0.746396(14) 0.02266(9) Uani 1 1 d . . .
O1 O 0.3988(5) -0.0415(4) 0.8034(3) 0.0266(9) Uani 1 1 d . . .
O2 O 0.3099(6) -0.0043(5) 0.9477(3) 0.0500(16) Uani 1 1 d . . .
O3 O 0.7929(5) 0.1011(4) 0.7766(3) 0.0278(10) Uani 1 1 d . . .
O4 O 0.6218(5) 0.5377(4) 0.6697(3) 0.0316(11) Uani 1 1 d . . .
N1 N 0.0889(5) 0.2259(5) 0.9164(3) 0.0203(10) Uani 1 1 d . . .
N2 N 0.2906(5) 0.3133(5) 0.8900(3) 0.0198(10) Uani 1 1 d . . .
C1 C 0.2191(6) 0.2364(5) 0.8635(4) 0.0195(11) Uani 1 1 d . . .
C2 C 0.0077(7) 0.1434(6) 0.8900(4) 0.0264(13) Uani 1 1 d . . .
H2A H 0.0041 0.0630 0.9304 0.032 Uiso 1 1 calc R . .
H2B H 0.0543 0.1158 0.8292 0.032 Uiso 1 1 calc R . .
H2C H -0.0895 0.1961 0.8925 0.032 Uiso 1 1 calc R . .
C3 C 0.0383(6) 0.2702(6) 1.0044(4) 0.0208(12) Uani 1 1 d . . .
C4 C -0.0809(7) 0.2374(6) 1.0632(4) 0.0255(13) Uani 1 1 d . . .
H4 H -0.1343 0.1853 1.0455 0.031 Uiso 1 1 calc R . .
C5 C -0.1218(7) 0.2834(6) 1.1504(4) 0.0291(14) Uani 1 1 d . . .
H5 H -0.2012 0.2574 1.1915 0.035 Uiso 1 1 calc R . .
C6 C -0.0523(7) 0.3637(6) 1.1784(4) 0.0249(13) Uani 1 1 d . . .
H6 H -0.0856 0.3960 1.2366 0.030 Uiso 1 1 calc R . .
C7 C 0.0719(6) 0.3979(6) 1.1180(4) 0.0214(12) Uani 1 1 d . . .
C8 C 0.1502(7) 0.4801(6) 1.1407(4) 0.0271(13) Uani 1 1 d . . .
H8 H 0.1207 0.5144 1.1983 0.032 Uiso 1 1 calc R . .
C9 C 0.2678(7) 0.5113(6) 1.0813(4) 0.0276(13) Uani 1 1 d . . .
H9 H 0.3174 0.5687 1.0976 0.033 Uiso 1 1 calc R . .
C10 C 0.3164(7) 0.4586(6) 0.9956(4) 0.0233(12) Uani 1 1 d . . .
H10 H 0.3989 0.4793 0.9547 0.028 Uiso 1 1 calc R . .
C11 C 0.2425(6) 0.3773(6) 0.9725(4) 0.0207(12) Uani 1 1 d . . .
C12 C 0.1174(6) 0.3489(6) 1.0311(4) 0.0206(12) Uani 1 1 d . . .
C13 C 0.4322(6) 0.3180(6) 0.8354(4) 0.0192(11) Uani 1 1 d . . .
C14 C 0.5420(6) 0.2048(6) 0.8388(4) 0.0209(12) Uani 1 1 d . . .
H14 H 0.5264 0.1289 0.8781 0.025 Uiso 1 1 calc R . .
C15 C 0.6769(6) 0.2069(6) 0.7818(4) 0.0234(12) Uani 1 1 d . . .
C16 C 0.6997(6) 0.3196(6) 0.7269(4) 0.0227(12) Uani 1 1 d . . .
H16 H 0.7915 0.3199 0.6888 0.027 Uiso 1 1 calc R . .
C17 C 0.5883(7) 0.4322(6) 0.7275(4) 0.0237(12) Uani 1 1 d . . .
C18 C 0.4526(6) 0.4337(6) 0.7831(4) 0.0220(12) Uani 1 1 d . . .
H18 H 0.3768 0.5115 0.7848 0.026 Uiso 1 1 calc R . .
C19 C 0.3560(6) 0.0316(6) 0.6259(4) 0.0231(12) Uiso 1 1 d . . .
H19 H 0.3690 -0.0685 0.6360 0.028 Uiso 1 1 calc R . .
C20 C 0.4729(7) 0.0813(6) 0.6277(4) 0.0248(13) Uani 1 1 d . . .
H20 H 0.5557 0.0099 0.6393 0.030 Uiso 1 1 calc R . .
C21 C 0.5146(7) 0.2041(7) 0.5750(4) 0.0294(14) Uani 1 1 d . . .
H21A H 0.5537 0.1830 0.5117 0.035 Uiso 1 1 calc R . .
H21B H 0.5910 0.2261 0.5960 0.035 Uiso 1 1 calc R . .
C22 C 0.3887(8) 0.3283(7) 0.5827(4) 0.0305(14) Uani 1 1 d . . .
H22A H 0.4256 0.4108 0.5775 0.037 Uiso 1 1 calc R . .
H22B H 0.3448 0.3323 0.5326 0.037 Uiso 1 1 calc R . .
C23 C 0.2733(7) 0.3270(6) 0.6703(4) 0.0258(13) Uani 1 1 d . . .
H23 H 0.2530 0.4087 0.7050 0.031 Uiso 1 1 calc R . .
C24 C 0.1552(7) 0.2669(6) 0.6844(4) 0.0265(13) Uani 1 1 d . . .
H24 H 0.0679 0.3148 0.7272 0.032 Uiso 1 1 calc R . .
C25 C 0.1228(7) 0.1919(7) 0.6172(4) 0.0312(14) Uani 1 1 d . . .
H25A H 0.0806 0.2579 0.5747 0.037 Uiso 1 1 calc R . .
H25B H 0.0519 0.1386 0.6483 0.037 Uiso 1 1 calc R . .
C26 C 0.2587(7) 0.0969(7) 0.5659(4) 0.0300(14) Uani 1 1 d . . .
H26A H 0.2317 0.0258 0.5407 0.036 Uiso 1 1 calc R . .
H26B H 0.3104 0.1488 0.5161 0.036 Uiso 1 1 calc R . .
C27 C 0.3835(7) -0.0755(6) 0.8869(4) 0.0255(13) Uani 1 1 d . . .
C28 C 0.4669(8) -0.2153(7) 0.9063(5) 0.0387(17) Uani 1 1 d . . .
H28A H 0.4235 -0.2826 0.8912 0.046 Uiso 1 1 calc R . .
H28B H 0.4655 -0.2272 0.9695 0.046 Uiso 1 1 calc R . .
H28C H 0.5658 -0.2269 0.8707 0.046 Uiso 1 1 calc R . .
C29 C 0.7725(7) -0.0187(7) 0.8315(4) 0.0311(14) Uani 1 1 d . . .
H29A H 0.6989 -0.0534 0.8168 0.037 Uiso 1 1 calc R . .
H29B H 0.7423 0.0030 0.8941 0.037 Uiso 1 1 calc R . .
H29C H 0.8623 -0.0873 0.8211 0.037 Uiso 1 1 calc R . .
C30 C 0.5109(8) 0.6568(7) 0.6684(5) 0.0363(17) Uani 1 1 d . . .
H30A H 0.4666 0.6853 0.7291 0.044 Uiso 1 1 calc R . .
H30B H 0.4387 0.6375 0.6430 0.044 Uiso 1 1 calc R . .
H30C H 0.5515 0.7290 0.6321 0.044 Uiso 1 1 calc R . .
C31A C 1.1173(11) 0.1771(13) 0.3753(8) 0.048(4) Uiso 0.50 1 d PG A 1
H31A H 1.2034 0.1238 0.3419 0.058 Uiso 0.50 1 calc PR A 1
C32A C 1.0937(12) 0.3171(14) 0.3678(8) 0.060(5) Uiso 0.50 1 d PG A 1
H32A H 1.1637 0.3595 0.3294 0.072 Uiso 0.50 1 calc PR A 1
C33A C 0.9677(14) 0.3950(10) 0.4167(9) 0.062(5) Uiso 0.50 1 d PG A 1
H33A H 0.9516 0.4906 0.4116 0.074 Uiso 0.50 1 calc PR A 1
C34A C 0.8653(12) 0.3329(12) 0.4730(9) 0.052(5) Uiso 0.50 1 d PG A 1
H34A H 0.7792 0.3861 0.5064 0.063 Uiso 0.50 1 calc PR A 1
C36A C 0.8889(12) 0.1929(12) 0.4804(8) 0.063(5) Uiso 0.50 1 d PG A 1
H36A H 0.8190 0.1505 0.5189 0.075 Uiso 0.50 1 calc PR A 1
C35A C 1.0149(14) 0.1150(9) 0.4316(9) 0.068(5) Uiso 0.50 1 d PG A 1
H35A H 1.0311 0.0193 0.4366 0.082 Uiso 0.50 1 calc PR A 1
C31B C 1.1245(7) 0.2480(9) 0.3636(6) 0.023(2) Uiso 0.50 1 d PG B 2
H31B H 1.2223 0.2187 0.3341 0.027 Uiso 0.50 1 calc PR B 2
C32B C 1.0733(8) 0.3770(8) 0.3950(6) 0.023(2) Uiso 0.50 1 d PG B 2
H32B H 1.1362 0.4360 0.3869 0.027 Uiso 0.50 1 calc PR B 2
C33B C 0.9302(9) 0.4198(7) 0.4383(6) 0.026(3) Uiso 0.50 1 d PG B 2
H33B H 0.8952 0.5080 0.4597 0.031 Uiso 0.50 1 calc PR B 2
C34B C 0.8382(7) 0.3335(10) 0.4502(7) 0.046(4) Uiso 0.50 1 d PG B 2
H34B H 0.7403 0.3627 0.4797 0.055 Uiso 0.50 1 calc PR B 2
C36B C 0.8893(9) 0.2044(9) 0.4188(8) 0.050(4) Uiso 0.50 1 d PG B 2
H36B H 0.8265 0.1455 0.4269 0.060 Uiso 0.50 1 calc PR B 2
C35B C 1.0325(10) 0.1617(8) 0.3755(7) 0.047(4) Uiso 0.50 1 d PG B 2
H35B H 1.0675 0.0734 0.3541 0.056 Uiso 0.50 1 calc PR B 2

loop_
_atom_site_aniso_label
_atom_site_aniso_U_11
_atom_site_aniso_U_22
_atom_site_aniso_U_33
_atom_site_aniso_U_23
_atom_site_aniso_U_13
_atom_site_aniso_U_12
Ir1 0.02509(15) 0.02106(13) 0.01871(13) -0.00412(9) -0.00329(9) -0.00053(10)
O1 0.034(3) 0.018(2) 0.025(2) -0.0024(16) -0.0111(19) 0.0027(18)
O2 0.062(4) 0.040(3) 0.024(2) 0.002(2) 0.002(2) 0.018(3)
O3 0.020(2) 0.022(2) 0.036(2) -0.0051(18) -0.0039(18) 0.0023(17)
O4 0.030(2) 0.024(2) 0.031(2) 0.0035(18) 0.0054(19) -0.0058(19)
N1 0.019(2) 0.023(2) 0.018(2) -0.0025(18) -0.0025(19) -0.004(2)
N2 0.023(3) 0.021(2) 0.014(2) -0.0070(18) -0.0012(18) -0.004(2)
C1 0.023(3) 0.015(3) 0.014(2) -0.0010(19) -0.002(2) 0.004(2)
C2 0.028(3) 0.027(3) 0.025(3) -0.001(2) -0.004(2) -0.008(3)
C3 0.017(3) 0.019(3) 0.022(3) -0.001(2) -0.004(2) 0.003(2)
C4 0.021(3) 0.030(3) 0.021(3) -0.003(2) -0.001(2) -0.003(2)
C5 0.022(3) 0.029(3) 0.029(3) 0.000(3) 0.002(3) -0.001(3)
C6 0.033(3) 0.022(3) 0.011(2) -0.011(2) 0.003(2) 0.004(2)
C7 0.023(3) 0.020(3) 0.015(3) -0.003(2) -0.002(2) 0.003(2)
C8 0.035(4) 0.023(3) 0.018(3) -0.004(2) -0.003(2) -0.001(3)
C9 0.034(4) 0.023(3) 0.025(3) -0.005(2) -0.008(3) -0.002(3)
C10 0.025(3) 0.019(3) 0.023(3) -0.003(2) -0.002(2) -0.003(2)
C11 0.023(3) 0.017(3) 0.018(3) -0.003(2) -0.006(2) 0.004(2)
C12 0.022(3) 0.018(3) 0.019(3) -0.002(2) -0.005(2) 0.001(2)
C13 0.017(3) 0.022(3) 0.017(3) -0.002(2) -0.003(2) -0.003(2)
C14 0.024(3) 0.022(3) 0.016(3) -0.004(2) -0.004(2) -0.004(2)
C15 0.018(3) 0.026(3) 0.026(3) -0.007(2) -0.007(2) 0.000(2)
C16 0.018(3) 0.022(3) 0.024(3) -0.009(2) 0.001(2) -0.002(2)
C17 0.027(3) 0.024(3) 0.019(3) -0.003(2) 0.000(2) -0.010(2)
C18 0.023(3) 0.017(3) 0.023(3) -0.003(2) -0.003(2) -0.001(2)
C20 0.025(3) 0.031(3) 0.010(2) -0.011(2) 0.005(2) 0.004(3)
C21 0.030(3) 0.036(4) 0.017(3) -0.002(2) 0.002(2) -0.007(3)
C22 0.041(4) 0.027(3) 0.020(3) 0.000(2) -0.002(3) -0.008(3)
C23 0.043(4) 0.015(3) 0.016(3) 0.000(2) -0.011(3) 0.002(3)
C24 0.029(3) 0.026(3) 0.021(3) -0.004(2) -0.008(2) 0.002(3)
C25 0.031(4) 0.038(4) 0.025(3) -0.001(3) -0.012(3) -0.004(3)
C26 0.033(4) 0.035(3) 0.023(3) -0.011(3) -0.009(3) -0.003(3)
C27 0.028(3) 0.022(3) 0.027(3) 0.004(2) -0.010(3) -0.006(3)
C28 0.043(4) 0.026(3) 0.041(4) 0.006(3) -0.013(3) 0.002(3)
C29 0.029(3) 0.027(3) 0.030(3) 0.001(3) -0.004(3) 0.000(3)
C30 0.046(4) 0.024(3) 0.028(3) 0.005(3) 0.001(3) -0.003(3)

loop_
_atom_type_symbol
_atom_type_description
_atom_type_scat_dispersion_real
_atom_type_scat_dispersion_imag
_atom_type_scat_source
C C 0.0033 0.0016 'International Tables Vol C Tables 4.2.6.8 and 6.1.1.4'
H H 0.0000 0.0000 'International Tables Vol C Tables 4.2.6.8 and 6.1.1.4'
Ir Ir -1.4442 7.9887 'International Tables Vol C Tables 4.2.6.8 and 6.1.1.4'
N N 0.0061 0.0033 'International Tables Vol C Tables 4.2.6.8 and 6.1.1.4'
O O 0.0106 0.0060 'International Tables Vol C Tables 4.2.6.8 and 6.1.1.4'

loop_
_geom_angle_atom_site_label_1
_geom_angle_atom_site_label_2
_geom_angle_atom_site_label_3
_geom_angle
C1 Ir1 O1 95.57(19)
C1 Ir1 C24 92.9(2)
O1 Ir1 C24 153.0(2)
C1 Ir1 C23 92.3(2)
O1 Ir1 C23 164.3(2)
C24 Ir1 C23 39.2(3)
C1 Ir1 C20 155.1(3)
O1 Ir1 C20 84.9(2)
C24 Ir1 C20 97.9(2)
C23 Ir1 C20 82.3(2)
C1 Ir1 C19 167.6(2)
O1 Ir1 C19 85.5(2)
C24 Ir1 C19 81.0(2)
C23 Ir1 C19 89.8(2)
C20 Ir1 C19 37.3(2)
C27 O1 Ir1 127.3(4)
C15 O3 C29 117.3(5)
C17 O4 C30 117.4(5)
C1 N1 C3 122.8(5)
C1 N1 C2 119.5(5)
C3 N1 C2 116.7(5)
C1 N2 C11 124.1(5)
C1 N2 C13 117.2(4)
C11 N2 C13 118.4(5)
N2 C1 N1 117.8(5)
N2 C1 Ir1 119.6(4)
N1 C1 Ir1 122.6(4)
C4 C3 N1 122.4(6)
C4 C3 C12 120.5(5)
N1 C3 C12 117.1(5)
C3 C4 C5 118.6(6)
C6 C5 C4 123.2(6)
C5 C6 C7 118.7(5)
C8 C7 C12 118.3(5)
C8 C7 C6 122.7(5)
C12 C7 C6 119.0(6)
C9 C8 C7 121.2(6)
C8 C9 C10 120.6(6)
C11 C10 C9 119.1(6)
C10 C11 C12 121.2(5)
C10 C11 N2 122.1(5)
C12 C11 N2 116.6(5)
C11 C12 C3 120.5(5)
C11 C12 C7 119.5(6)
C3 C12 C7 120.1(5)
C18 C13 C14 123.0(5)
C18 C13 N2 119.2(5)
C14 C13 N2 117.8(5)
C13 C14 C15 117.4(5)
O3 C15 C16 115.7(5)
O3 C15 C14 123.4(6)
C16 C15 C14 120.9(5)
C15 C16 C17 119.9(5)
O4 C17 C16 115.2(5)
O4 C17 C18 123.9(6)
C16 C17 C18 120.9(5)
C13 C18 C17 117.8(5)
C20 C19 C26 121.7(6)
C20 C19 Ir1 70.2(3)
C26 C19 Ir1 111.9(4)
C19 C20 C21 125.5(6)
C19 C20 Ir1 72.6(3)
C21 C20 Ir1 109.7(4)
C20 C21 C22 112.9(5)
C23 C22 C21 113.5(5)
C24 C23 C22 125.0(6)
C24 C23 Ir1 69.8(3)
C22 C23 Ir1 112.7(4)
C23 C24 C25 126.2(6)
C23 C24 Ir1 71.0(3)
C25 C24 Ir1 111.5(4)
C24 C25 C26 111.3(5)
C19 C26 C25 111.2(5)
O2 C27 O1 125.3(6)
O2 C27 C28 120.5(6)
O1 C27 C28 114.2(6)
C32A C31A C35A 120.0
C33A C32A C31A 120.0
C32A C33A C34A 120.0
C36A C34A C33A 120.0
C34A C36A C35A 120.0
C36A C35A C31A 120.0
C32B C31B C35B 120.0
C31B C32B C33B 120.0
C32B C33B C34B 120.0
C36B C34B C33B 120.0
C35B C36B C34B 120.0
C36B C35B C31B 120.0

loop_
_geom_bond_atom_site_label_1
_geom_bond_atom_site_label_2
_geom_bond_distance
Ir1 C1 2.047(5)
Ir1 O1 2.090(4)
Ir1 C24 2.101(6)
Ir1 C23 2.117(6)
Ir1 C20 2.165(5)
Ir1 C19 2.196(6)
O1 C27 1.292(7)
O2 C27 1.224(8)
O3 C15 1.368(7)
O3 C29 1.438(7)
O4 C17 1.373(7)
O4 C30 1.432(8)
N1 C1 1.362(7)
N1 C3 1.421(7)
N1 C2 1.465(8)
N2 C1 1.349(8)
N2 C11 1.426(7)
N2 C13 1.451(7)
C3 C4 1.383(8)
C3 C12 1.422(8)
C4 C5 1.418(9)
C5 C6 1.372(9)
C6 C7 1.435(8)
C7 C8 1.412(9)
C7 C12 1.423(8)
C8 C9 1.370(9)
C9 C10 1.422(8)
C10 C11 1.374(8)
C11 C12 1.410(8)
C13 C18 1.386(8)
C13 C14 1.391(8)
C14 C15 1.405(8)
C15 C16 1.383(8)
C16 C17 1.389(8)
C17 C18 1.397(8)
C19 C20 1.394(9)
C19 C26 1.514(9)
C20 C21 1.505(9)
C21 C22 1.541(9)
C22 C23 1.537(8)
C23 C24 1.416(9)
C24 C25 1.517(9)
C25 C26 1.541(9)
C27 C28 1.509(9)
C31A C32A 1.3900
C31A C35A 1.3900
C32A C33A 1.3900
C33A C34A 1.3900
C34A C36A 1.3900
C36A C35A 1.3900
C31B C32B 1.3900
C31B C35B 1.3900
C32B C33B 1.3900
C33B C34B 1.3900
C34B C36B 1.3900
C36B C35B 1.3900
